data_4081715
loop_
_publ_author_name
'Bertini, Federica'
'Hoffmann, Frank'
'Appelt, Christian'
'Uhl, Werner'
'Ehlers, Andreas W.'
'Slootweg, J. Chris'
'Lammertsma, Koop'

_publ_section_title
;
 Reactivity of Dimeric P/Al-Based Lewis Pairs toward Carbon Dioxide
 andtert-Butyl Isocyanate
;
_journal_issue 22
_journal_name_full Organometallics
_journal_page_first 6764
_journal_paper_doi 10.1021/om3011382
_journal_volume 32
_journal_year 2013
_chemical_formula_sum 'C16 H35 Al N O P'
_chemical_formula_weight 315.40
_chemical_name_systematic
; 
 ? 
;
_space_group_IT_number 14
_symmetry_cell_setting monoclinic
_symmetry_space_group_name_Hall '-P 2ybc'
_symmetry_space_group_name_H-M 'P 1 21/c 1'
_atom_sites_solution_hydrogens geom
_atom_sites_solution_primary direct
_atom_sites_solution_secondary difmap
_audit_creation_method SHELXL-97
_cell_angle_alpha 90.00
_cell_angle_beta 95.0850(10)
_cell_angle_gamma 90.00
_cell_formula_units_Z 4
_cell_length_a 12.8425(2)
_cell_length_b 9.93330(10)
_cell_length_c 15.1509(2)
_cell_measurement_reflns_used 3721
_cell_measurement_temperature 153(2)
_cell_measurement_theta_max 68.99
_cell_measurement_theta_min 3.45
_cell_volume 1925.17(4)
_computing_cell_refinement 'Bruker SAINT+'
_computing_data_collection 'Bruker SMART'
_computing_data_reduction 'Bruker SHELXTL'
_computing_molecular_graphics 'Bruker SHELXTL'
_computing_publication_material 'Bruker SHELXTL'
_computing_structure_refinement 'SHELXL-97 (Sheldrick, 1997)'
_computing_structure_solution 'SHELXS-97 (Sheldrick, 1990)'
_diffrn_ambient_temperature 153(2)
_diffrn_measured_fraction_theta_full 0.986
_diffrn_measured_fraction_theta_max 0.986
_diffrn_measurement_device_type 'CCD area detector'
_diffrn_measurement_method 'omega scans'
_diffrn_radiation_monochromator graphite
_diffrn_radiation_source 'rotating anode'
_diffrn_radiation_type CuK\a
_diffrn_radiation_wavelength 1.54178
_diffrn_reflns_av_R_equivalents 0.0320
_diffrn_reflns_av_sigmaI/netI 0.0282
_diffrn_reflns_limit_h_max 13
_diffrn_reflns_limit_h_min -15
_diffrn_reflns_limit_k_max 11
_diffrn_reflns_limit_k_min -12
_diffrn_reflns_limit_l_max 15
_diffrn_reflns_limit_l_min -18
_diffrn_reflns_number 10991
_diffrn_reflns_theta_full 68.99
_diffrn_reflns_theta_max 68.99
_diffrn_reflns_theta_min 3.45
_exptl_absorpt_coefficient_mu 1.670
_exptl_absorpt_correction_T_max 0.8920
_exptl_absorpt_correction_T_min 0.6802
_exptl_absorpt_correction_type empirical
_exptl_absorpt_process_details SADABS
_exptl_crystal_colour colourless
_exptl_crystal_density_diffrn 1.088
_exptl_crystal_density_method 'not measured'
_exptl_crystal_description block
_exptl_crystal_F_000 696
_exptl_crystal_size_max 0.25
_exptl_crystal_size_mid 0.15
_exptl_crystal_size_min 0.07
_refine_diff_density_max 0.345
_refine_diff_density_min -0.336
_refine_diff_density_rms 0.069
_refine_ls_extinction_method none
_refine_ls_goodness_of_fit_ref 1.077
_refine_ls_hydrogen_treatment constr
_refine_ls_matrix_type full
_refine_ls_number_parameters 192
_refine_ls_number_reflns 3529
_refine_ls_number_restraints 0
_refine_ls_restrained_S_all 1.077
_refine_ls_R_factor_all 0.0390
_refine_ls_R_factor_gt 0.0365
_refine_ls_shift/su_max 0.000
_refine_ls_shift/su_mean 0.000
_refine_ls_structure_factor_coef Fsqd
_refine_ls_weighting_details 'calc w=1/[\s^2^(Fo^2^)+(0.0613P)^2^+0.6247P] where P=(Fo^2^+2Fc^2^)/3'
_refine_ls_weighting_scheme calc
_refine_ls_wR_factor_gt 0.0998
_refine_ls_wR_factor_ref 0.1029
_reflns_number_gt 3262
_reflns_number_total 3529
_reflns_threshold_expression >2sigma(I)
_cod_data_source_file om3011382_si_003.cif
_cod_data_source_block sad
_cod_original_sg_symbol_H-M P2(1)/c
_cod_database_code 4081715

loop_
_symmetry_equiv_pos_as_xyz
'x, y, z'
'-x, y+1/2, -z+1/2'
'-x, -y, -z'
'x, -y-1/2, z-1/2'

loop_
_atom_site_label
_atom_site_type_symbol
_atom_site_fract_x
_atom_site_fract_y
_atom_site_fract_z
_atom_site_U_iso_or_equiv
_atom_site_adp_type
_atom_site_occupancy
_atom_site_symmetry_multiplicity
_atom_site_calc_flag
_atom_site_refinement_flags
C3 C 0.36245(12) 0.09281(15) 0.97978(10) 0.0227(3) Uani 1 1 d .
H3A H 0.3554 0.1128 1.0410 0.027 Uiso 1 1 calc R
H3B H 0.4355 0.0889 0.9708 0.027 Uiso 1 1 calc R
P1 P 0.29840(3) 0.21543(3) 0.91039(2) 0.01715(13) Uani 1 1 d .
C1 C 0.23403(12) 0.34334(15) 0.97663(10) 0.0244(3) Uani 1 1 d .
C11 C 0.31381(15) 0.40489(18) 1.04666(12) 0.0356(4) Uani 1 1 d .
H11A H 0.3641 0.4566 1.0178 0.043 Uiso 1 1 calc R
H11B H 0.3489 0.3342 1.0807 0.043 Uiso 1 1 calc R
H11C H 0.2783 0.4623 1.0852 0.043 Uiso 1 1 calc R
C12 C 0.18210(15) 0.45591(17) 0.91959(13) 0.0382(4) Uani 1 1 d .
H12A H 0.1404 0.4173 0.8702 0.046 Uiso 1 1 calc R
H12B H 0.2350 0.5126 0.8982 0.046 Uiso 1 1 calc R
H12C H 0.1384 0.5085 0.9545 0.046 Uiso 1 1 calc R
C13 C 0.15047(15) 0.26618(19) 1.02284(13) 0.0395(4) Uani 1 1 d .
H13A H 0.1188 0.3254 1.0628 0.047 Uiso 1 1 calc R
H13B H 0.1825 0.1919 1.0554 0.047 Uiso 1 1 calc R
H13C H 0.0980 0.2330 0.9792 0.047 Uiso 1 1 calc R
C2 C 0.38752(12) 0.27772(15) 0.82950(10) 0.0249(3) Uani 1 1 d .
C21 C 0.47857(13) 0.35667(18) 0.87710(12) 0.0344(4) Uani 1 1 d .
H21A H 0.5315 0.3712 0.8372 0.041 Uiso 1 1 calc R
H21B H 0.5076 0.3063 0.9275 0.041 Uiso 1 1 calc R
H21C H 0.4536 0.4419 0.8964 0.041 Uiso 1 1 calc R
C22 C 0.33281(14) 0.3654(2) 0.75626(11) 0.0374(4) Uani 1 1 d .
H22A H 0.3108 0.4483 0.7813 0.045 Uiso 1 1 calc R
H22B H 0.2729 0.3185 0.7291 0.045 Uiso 1 1 calc R
H22C H 0.3804 0.3843 0.7124 0.045 Uiso 1 1 calc R
C23 C 0.43013(14) 0.15046(18) 0.78705(12) 0.0369(4) Uani 1 1 d .
H23A H 0.3729 0.0981 0.7603 0.044 Uiso 1 1 calc R
H23B H 0.4690 0.0979 0.8318 0.044 Uiso 1 1 calc R
H23C H 0.4751 0.1761 0.7426 0.044 Uiso 1 1 calc R
Al1 Al 0.29026(3) -0.08507(4) 0.94432(3) 0.01888(13) Uani 1 1 d .
C4 C 0.37963(12) -0.20276(16) 0.87714(11) 0.0282(3) Uani 1 1 d .
H4A H 0.3623 -0.1900 0.8148 0.034 Uiso 1 1 calc R
H4B H 0.3681 -0.2951 0.8922 0.034 Uiso 1 1 calc R
H4C H 0.4518 -0.1802 0.8919 0.034 Uiso 1 1 calc R
C5 C 0.24229(14) -0.16514(17) 1.05268(11) 0.0330(4) Uani 1 1 d .
H5A H 0.1838 -0.1148 1.0704 0.040 Uiso 1 1 calc R
H5B H 0.2981 -0.1628 1.0992 0.040 Uiso 1 1 calc R
H5C H 0.2216 -0.2568 1.0412 0.040 Uiso 1 1 calc R
O1 O 0.13403(9) 0.19822(10) 0.79127(8) 0.0279(3) Uani 1 1 d .
C6 C 0.18894(11) 0.12805(14) 0.84433(9) 0.0189(3) Uani 1 1 d .
N1 N 0.18211(9) -0.00245(12) 0.86383(8) 0.0181(3) Uani 1 1 d .
C7 C 0.09348(11) -0.07969(14) 0.81605(10) 0.0219(3) Uani 1 1 d .
C71 C 0.09888(14) -0.22455(15) 0.84946(13) 0.0343(4) Uani 1 1 d .
H71A H 0.1639 -0.2642 0.8364 0.041 Uiso 1 1 calc R
H71B H 0.0420 -0.2752 0.8207 0.041 Uiso 1 1 calc R
H71C H 0.0941 -0.2255 0.9123 0.041 Uiso 1 1 calc R
C72 C 0.10370(13) -0.08068(17) 0.71651(11) 0.0312(4) Uani 1 1 d .
H72A H 0.0966 0.0094 0.6939 0.037 Uiso 1 1 calc R
H72B H 0.0499 -0.1364 0.6876 0.037 Uiso 1 1 calc R
H72C H 0.1710 -0.1157 0.7054 0.037 Uiso 1 1 calc R
C73 C -0.01146(11) -0.02028(17) 0.83753(11) 0.0286(3) Uani 1 1 d .
H73A H -0.0155 -0.0211 0.9005 0.034 Uiso 1 1 calc R
H73B H -0.0675 -0.0732 0.8094 0.034 Uiso 1 1 calc R
H73C H -0.0172 0.0706 0.8162 0.034 Uiso 1 1 calc R

loop_
_atom_site_aniso_label
_atom_site_aniso_U_11
_atom_site_aniso_U_22
_atom_site_aniso_U_33
_atom_site_aniso_U_23
_atom_site_aniso_U_13
_atom_site_aniso_U_12
C3 0.0248(7) 0.0218(7) 0.0203(7) 0.0015(5) -0.0047(6) 0.0004(6)
P1 0.0191(2) 0.0152(2) 0.0167(2) 0.00083(12) -0.00124(14) -0.00203(12)
C1 0.0285(8) 0.0199(7) 0.0249(8) -0.0038(6) 0.0026(6) 0.0003(6)
C11 0.0433(10) 0.0311(9) 0.0315(9) -0.0120(7) -0.0023(7) -0.0009(8)
C12 0.0433(10) 0.0248(8) 0.0454(10) -0.0033(7) -0.0024(8) 0.0102(8)
C13 0.0425(10) 0.0370(10) 0.0424(11) -0.0106(8) 0.0217(8) -0.0061(8)
C2 0.0260(8) 0.0275(8) 0.0215(8) 0.0017(6) 0.0037(6) -0.0069(6)
C21 0.0306(8) 0.0372(9) 0.0352(9) 0.0016(7) 0.0017(7) -0.0134(7)
C22 0.0403(9) 0.0446(10) 0.0273(9) 0.0139(7) 0.0027(7) -0.0079(8)
C23 0.0384(9) 0.0391(10) 0.0356(9) -0.0057(7) 0.0171(7) -0.0056(8)
Al1 0.0206(2) 0.0162(2) 0.0197(2) 0.00248(15) 0.00112(16) 0.00198(15)
C4 0.0259(8) 0.0260(8) 0.0326(9) -0.0050(6) 0.0022(6) 0.0036(6)
C5 0.0404(9) 0.0300(9) 0.0294(8) 0.0087(7) 0.0067(7) 0.0014(7)
O1 0.0287(6) 0.0200(5) 0.0326(6) 0.0064(4) -0.0111(5) -0.0021(4)
C6 0.0186(6) 0.0184(7) 0.0194(7) -0.0004(5) -0.0005(5) -0.0020(5)
N1 0.0182(6) 0.0156(6) 0.0201(6) 0.0009(4) 0.0001(4) -0.0014(5)
C7 0.0197(7) 0.0182(7) 0.0270(8) -0.0001(5) -0.0022(6) -0.0038(5)
C71 0.0314(9) 0.0187(8) 0.0504(11) 0.0044(7) -0.0095(8) -0.0064(6)
C72 0.0319(9) 0.0340(9) 0.0274(8) -0.0078(7) 0.0001(7) -0.0075(7)
C73 0.0203(7) 0.0295(8) 0.0359(9) 0.0004(7) 0.0019(6) -0.0038(6)

loop_
_atom_type_symbol
_atom_type_description
_atom_type_scat_dispersion_real
_atom_type_scat_dispersion_imag
_atom_type_scat_source
C C 0.0181 0.0091 'International Tables Vol C Tables 4.2.6.8 and 6.1.1.4'
H H 0.0000 0.0000 'International Tables Vol C Tables 4.2.6.8 and 6.1.1.4'
N N 0.0311 0.0180 'International Tables Vol C Tables 4.2.6.8 and 6.1.1.4'
O O 0.0492 0.0322 'International Tables Vol C Tables 4.2.6.8 and 6.1.1.4'
Al Al 0.2130 0.2455 'International Tables Vol C Tables 4.2.6.8 and 6.1.1.4'
P P 0.2955 0.4335 'International Tables Vol C Tables 4.2.6.8 and 6.1.1.4'

loop_
_geom_angle_atom_site_label_1
_geom_angle_atom_site_label_2
_geom_angle_atom_site_label_3
_geom_angle
P1 C3 Al1 105.27(7)
P1 C3 H3A 110.7
Al1 C3 H3A 110.7
P1 C3 H3B 110.7
Al1 C3 H3B 110.7
H3A C3 H3B 108.8
C3 P1 C2 109.97(7)
C3 P1 C1 110.89(7)
C2 P1 C1 117.31(7)
C3 P1 C6 106.73(7)
C2 P1 C6 106.28(7)
C1 P1 C6 104.93(7)
C12 C1 C11 109.28(13)
C12 C1 C13 109.57(15)
C11 C1 C13 109.51(14)
C12 C1 P1 112.79(11)
C11 C1 P1 110.12(11)
C13 C1 P1 105.49(10)
C1 C11 H11A 109.5
C1 C11 H11B 109.5
H11A C11 H11B 109.5
C1 C11 H11C 109.5
H11A C11 H11C 109.5
H11B C11 H11C 109.5
C1 C12 H12A 109.5
C1 C12 H12B 109.5
H12A C12 H12B 109.5
C1 C12 H12C 109.5
H12A C12 H12C 109.5
H12B C12 H12C 109.5
C1 C13 H13A 109.5
C1 C13 H13B 109.5
H13A C13 H13B 109.5
C1 C13 H13C 109.5
H13A C13 H13C 109.5
H13B C13 H13C 109.5
C22 C2 C21 109.37(14)
C22 C2 C23 108.73(14)
C21 C2 C23 109.37(14)
C22 C2 P1 113.45(11)
C21 C2 P1 110.43(11)
C23 C2 P1 105.36(10)
C2 C21 H21A 109.5
C2 C21 H21B 109.5
H21A C21 H21B 109.5
C2 C21 H21C 109.5
H21A C21 H21C 109.5
H21B C21 H21C 109.5
C2 C22 H22A 109.5
C2 C22 H22B 109.5
H22A C22 H22B 109.5
C2 C22 H22C 109.5
H22A C22 H22C 109.5
H22B C22 H22C 109.5
C2 C23 H23A 109.5
C2 C23 H23B 109.5
H23A C23 H23B 109.5
C2 C23 H23C 109.5
H23A C23 H23C 109.5
H23B C23 H23C 109.5
N1 Al1 C5 115.68(7)
N1 Al1 C4 109.91(6)
C5 Al1 C4 115.32(7)
N1 Al1 C3 94.71(5)
C5 Al1 C3 107.32(7)
C4 Al1 C3 112.03(7)
Al1 C4 H4A 109.5
Al1 C4 H4B 109.5
H4A C4 H4B 109.5
Al1 C4 H4C 109.5
H4A C4 H4C 109.5
H4B C4 H4C 109.5
Al1 C5 H5A 109.5
Al1 C5 H5B 109.5
H5A C5 H5B 109.5
Al1 C5 H5C 109.5
H5A C5 H5C 109.5
H5B C5 H5C 109.5
O1 C6 N1 130.30(13)
O1 C6 P1 116.47(10)
N1 C6 P1 113.22(10)
C6 N1 C7 116.80(11)
C6 N1 Al1 119.41(9)
C7 N1 Al1 123.64(9)
N1 C7 C71 108.14(12)
N1 C7 C72 110.57(12)
C71 C7 C72 108.46(13)
N1 C7 C73 110.10(12)
C71 C7 C73 107.94(13)
C72 C7 C73 111.52(13)
C7 C71 H71A 109.5
C7 C71 H71B 109.5
H71A C71 H71B 109.5
C7 C71 H71C 109.5
H71A C71 H71C 109.5
H71B C71 H71C 109.5
C7 C72 H72A 109.5
C7 C72 H72B 109.5
H72A C72 H72B 109.5
C7 C72 H72C 109.5
H72A C72 H72C 109.5
H72B C72 H72C 109.5
C7 C73 H73A 109.5
C7 C73 H73B 109.5
H73A C73 H73B 109.5
C7 C73 H73C 109.5
H73A C73 H73C 109.5
H73B C73 H73C 109.5

loop_
_geom_bond_atom_site_label_1
_geom_bond_atom_site_label_2
_geom_bond_distance
C3 P1 1.7642(14)
C3 Al1 2.0449(15)
C3 H3A 0.9600
C3 H3B 0.9600
P1 C2 1.8557(15)
P1 C1 1.8580(15)
P1 C6 1.8660(14)
C1 C12 1.530(2)
C1 C11 1.535(2)
C1 C13 1.537(2)
C11 H11A 0.9599
C11 H11B 0.9599
C11 H11C 0.9599
C12 H12A 0.9599
C12 H12B 0.9599
C12 H12C 0.9599
C13 H13A 0.9599
C13 H13B 0.9599
C13 H13C 0.9599
C2 C22 1.531(2)
C2 C21 1.534(2)
C2 C23 1.541(2)
C21 H21A 0.9599
C21 H21B 0.9599
C21 H21C 0.9599
C22 H22A 0.9599
C22 H22B 0.9599
C22 H22C 0.9599
C23 H23A 0.9599
C23 H23B 0.9599
C23 H23C 0.9599
Al1 N1 1.9467(12)
Al1 C5 1.9715(17)
Al1 C4 1.9817(16)
C4 H4A 0.9599
C4 H4B 0.9599
C4 H4C 0.9599
C5 H5A 0.9599
C5 H5B 0.9599
C5 H5C 0.9599
O1 C6 1.2364(17)
C6 N1 1.3342(19)
N1 C7 1.5040(18)
C7 C71 1.525(2)
C7 C72 1.525(2)
C7 C73 1.532(2)
C71 H71A 0.9599
C71 H71B 0.9599
C71 H71C 0.9599
C72 H72A 0.9599
C72 H72B 0.9599
C72 H72C 0.9599
C73 H73A 0.9599
C73 H73B 0.9599
C73 H73C 0.9599

loop_
_geom_torsion_atom_site_label_1
_geom_torsion_atom_site_label_2
_geom_torsion_atom_site_label_3
_geom_torsion_atom_site_label_4
_geom_torsion
Al1 C3 P1 C2 -110.42(8)
Al1 C3 P1 C1 118.20(8)
Al1 C3 P1 C6 4.45(9)
C3 P1 C1 C12 177.07(12)
C2 P1 C1 C12 49.59(14)
C6 P1 C1 C12 -68.06(13)
C3 P1 C1 C11 54.70(13)
C2 P1 C1 C11 -72.77(13)
C6 P1 C1 C11 169.57(11)
C3 P1 C1 C13 -63.37(13)
C2 P1 C1 C13 169.15(11)
C6 P1 C1 C13 51.50(13)
C3 P1 C2 C22 169.67(12)
C1 P1 C2 C22 -62.41(14)
C6 P1 C2 C22 54.51(13)
C3 P1 C2 C21 -67.15(13)
C1 P1 C2 C21 60.77(14)
C6 P1 C2 C21 177.70(11)
C3 P1 C2 C23 50.84(13)
C1 P1 C2 C23 178.76(11)
C6 P1 C2 C23 -64.31(12)
P1 C3 Al1 N1 -6.59(8)
P1 C3 Al1 C5 -125.35(8)
P1 C3 Al1 C4 107.11(8)
C3 P1 C6 O1 179.86(11)
C2 P1 C6 O1 -62.80(13)
C1 P1 C6 O1 62.12(13)
C3 P1 C6 N1 0.81(13)
C2 P1 C6 N1 118.15(11)
C1 P1 C6 N1 -116.93(11)
O1 C6 N1 C7 -1.1(2)
P1 C6 N1 C7 177.80(9)
O1 C6 N1 Al1 174.61(13)
P1 C6 N1 Al1 -6.51(14)
C5 Al1 N1 C6 120.22(11)
C4 Al1 N1 C6 -107.02(11)
C3 Al1 N1 C6 8.44(11)
C5 Al1 N1 C7 -64.41(13)
C4 Al1 N1 C7 68.35(12)
C3 Al1 N1 C7 -176.18(11)
C6 N1 C7 C71 -178.76(13)
Al1 N1 C7 C71 5.76(17)
C6 N1 C7 C72 62.63(16)
Al1 N1 C7 C72 -112.86(12)
C6 N1 C7 C73 -61.05(16)
Al1 N1 C7 C73 123.47(11)
